data_4116730
loop_
_publ_author_name
'Hiroshi M. Yamamoto'
'Jun-Ichi Yamaura'
'Reizo Kato'

_publ_contact_author
;
Hiroshi M. Yamamoto
Kato Lab., The Institute for Solid State Physics, 
The University of Tokyo
7-22-1, Roppongi, Minato-ku, Tokyo, 106, Japan  
;
_publ_contact_author_email ' yhiroshi@kappa.issp.u-tokyo.ac.jp '
_publ_contact_author_fax ' +81-3-3478-6742 '
_publ_contact_author_phone ' +81-3-3478-6811 (ext.5714) '
_publ_section_title
;
 Multicomponent Molecular Conductors with Supramolecular Assembly:
 Iodine-Containing Neutral Molecules as Building Blocks
;
_journal_name_full 'Journal of the American Chemical Society'
_journal_page_first 5905
_journal_page_last 5913
_journal_paper_doi 10.1021/ja980024u
_journal_volume 120
_journal_year 1998
_chemical_formula_structural (BEDT-TTF)2Br(DIA)
_chemical_formula_sum 'C22 H16 Br I2 S16'
_chemical_formula_weight 1127.04
_space_group_IT_number 2
_symmetry_cell_setting triclinic
_symmetry_Int_Tables_number 2
_symmetry_space_group_name_Hall '-P 1'
_symmetry_space_group_name_H-M 'P -1'
_audit_creation_date 'Sat May 31 01:43:18 1997'
_audit_creation_method 'from TEXRAY.INF file'
_cell_angle_alpha 99.82(1)
_cell_angle_beta 106.90(1)
_cell_angle_gamma 82.39(1)
_cell_formula_units_Z 1
_cell_length_a 7.743(1)
_cell_length_b 17.651(2)
_cell_length_c 6.739(9)
_cell_measurement_reflns_used 25
_cell_measurement_temperature 293.2
_cell_measurement_theta_max 17.3
_cell_measurement_theta_min 15.4
_cell_volume 865.0(12)
_computing_cell_refinement 'MXC Diffractometer Control'
_computing_data_collection 'MXC Diffractometer Control'
_computing_data_reduction teXsan
_computing_publication_material teXsan
_computing_structure_refinement teXsan
_computing_structure_solution SIR92
_diffrn_ambient_temperature 293.2
_diffrn_measurement_device MXC18
_diffrn_measurement_method \w-2\q
_diffrn_orient_matrix_UB_11 0.02522
_diffrn_orient_matrix_UB_12 -0.05621
_diffrn_orient_matrix_UB_13 0.01353
_diffrn_orient_matrix_UB_21 -0.10841
_diffrn_orient_matrix_UB_22 -0.01139
_diffrn_orient_matrix_UB_23 -0.12091
_diffrn_orient_matrix_UB_31 0.07728
_diffrn_orient_matrix_UB_32 -0.00652
_diffrn_orient_matrix_UB_33 -0.09864
_diffrn_radiation_detector 'scintillation counter'
_diffrn_radiation_monochromator graphite
_diffrn_radiation_source 'MAC Science rotar'
_diffrn_radiation_type 'Mo K\a'
_diffrn_radiation_wavelength 0.7107
_diffrn_reflns_av_R_equivalents 2.05
_diffrn_reflns_av_sigmaI/netI 0.051
_diffrn_reflns_limit_h_max 10
_diffrn_reflns_limit_h_min -9
_diffrn_reflns_limit_k_max 22
_diffrn_reflns_limit_k_min -22
_diffrn_reflns_limit_l_max 0
_diffrn_reflns_limit_l_min -8
_diffrn_reflns_number 4306
_diffrn_reflns_reduction_process 'Lp corrections applied'
_diffrn_reflns_theta_max 27.5
_diffrn_reflns_theta_min 1.5
_diffrn_standards_decay_% 0.23
_diffrn_standards_interval_count 100
_diffrn_standards_number 3
_exptl_absorpt_coefficient_mu 3.962
_exptl_absorpt_correction_T_max 1.000
_exptl_absorpt_correction_T_min 0.863
_exptl_absorpt_correction_type analytical
_exptl_crystal_colour black
_exptl_crystal_density_diffrn 2.164
_exptl_crystal_description plate
_exptl_crystal_F_000 545.00
_exptl_crystal_size_max 0.250
_exptl_crystal_size_mid 0.130
_exptl_crystal_size_min 0.060
_refine_diff_density_max 6.64
_refine_diff_density_min -4.96
_refine_ls_extinction_method none
_refine_ls_goodness_of_fit_obs 5.460
_refine_ls_hydrogen_treatment noref
_refine_ls_matrix_type full
_refine_ls_number_constraints 0
_refine_ls_number_parameters 179
_refine_ls_number_reflns 2935
_refine_ls_number_restraints 0
_refine_ls_R_factor_obs 0.0789
_refine_ls_shift/esd_max 10.0210
_refine_ls_shift/esd_mean 0.1190
_refine_ls_structure_factor_coef F
_refine_ls_weighting_details 'w = 1/[\s^2^(Fo) + 0.00001|Fo|^2^]'
_refine_ls_weighting_scheme calc
_refine_ls_wR_factor_obs 0.0782
_reflns_number_observed 2935
_reflns_number_total 3966
_reflns_observed_criterion >3.0sigma(I)
_cod_data_source_file ja980024u_2.cif
_cod_data_source_block (BEDT-TTF)2Br(Diiodoacetylene)
_cod_depositor_comments
;
The following automatic conversions were performed:

'_refine_ls_weighting_scheme' value 'w = 1/[\s^2^(Fo) +
0.00001|Fo|^2^]' was changed to 'calc'. New tag
'_refine_ls_weighting_details' was created. The value of the new tag
was set to 'w = 1/[\s^2^(Fo) + 0.00001|Fo|^2^]'.

Automatic conversion script
Id: cif_fix_values 3143 2015-03-26 13:38:13Z robertas 
;
_cod_original_cell_volume 864.9(7)
_cod_original_sg_symbol_H-M 'P -1 '
_cod_original_formula_sum 'C22 H16 Br I2 S16 '
_cod_database_code 4116730

loop_
_symmetry_equiv_pos_as_xyz
'   +x,   +y,   +z'
'   -x,   -y,   -z'

loop_
_atom_site_aniso_label
_atom_site_aniso_U_11
_atom_site_aniso_U_22
_atom_site_aniso_U_33
_atom_site_aniso_U_12
_atom_site_aniso_U_13
_atom_site_aniso_U_23
I(1) 0.0404(6) 0.0341(5) 0.0386(5) 0.0008(4) 0.0074(4) 0.0042(4)
Br(1) 0.048(1) 0.041(1) 0.062(2) -0.001(1) 0.024(1) 0.016(1)
S(1) 0.079(3) 0.024(2) 0.032(2) -0.005(2) 0.029(2) 0.003(2)
S(2) 0.076(3) 0.024(2) 0.032(2) -0.005(2) 0.027(2) 0.002(2)
S(3) 0.077(3) 0.024(2) 0.031(2) -0.004(2) 0.027(2) 0.001(2)
S(4) 0.079(3) 0.023(2) 0.032(2) -0.006(2) 0.029(2) 0.003(2)
S(5) 0.052(2) 0.024(2) 0.035(2) -0.008(2) 0.023(2) 0.000(1)
S(6) 0.069(3) 0.029(2) 0.035(2) -0.004(2) 0.028(2) 0.007(2)
S(7) 0.071(3) 0.030(2) 0.034(2) -0.004(2) 0.027(2) 0.008(2)
S(8) 0.056(2) 0.024(2) 0.037(2) -0.008(2) 0.026(2) 0.000(1)
C(1) 0.049(9) 0.025(7) 0.025(7) 0.001(6) 0.011(7) 0.002(6)
C(2) 0.054(9) 0.028(8) 0.027(7) -0.001(7) 0.016(7) 0.004(6)
C(3) 0.031(7) 0.020(7) 0.035(8) 0.000(6) 0.006(6) 0.004(6)
C(4) 0.033(7) 0.020(7) 0.029(7) -0.003(6) 0.012(6) 0.004(5)
C(5) 0.035(8) 0.021(7) 0.025(7) 0.000(6) 0.012(6) 0.005(5)
C(6) 0.030(7) 0.017(7) 0.038(8) 0.000(5) 0.007(6) 0.001(6)
C(7) 0.056(10) 0.027(8) 0.041(9) -0.004(7) 0.011(8) 0.007(7)
C(8) 0.050(9) 0.027(8) 0.049(9) -0.002(7) 0.020(8) 0.008(7)
C(9) 0.047(9) 0.031(8) 0.044(9) -0.004(7) 0.021(8) 0.009(7)
C(10) 0.047(9) 0.020(7) 0.045(9) 0.000(6) 0.010(8) 0.008(6)

loop_
_atom_site_label
_atom_site_fract_x
_atom_site_fract_y
_atom_site_fract_z
_atom_site_U_iso_or_equiv
_atom_site_thermal_displace_type
_atom_site_calc_flag
_atom_site_occupancy
_atom_site_refinement_flags
I1 0.7705(1) 0.00187(6) 0.2297(2) 0.0389(3) Uani d 1.00 .
Br1 0.5000 0.0000 0.5000 0.0479(7) Uani d 0.50 S
S1 0.7394(6) 0.6109(2) 0.9470(6) 0.042(1) Uani d 1.00 .
S2 0.7739(6) 0.5669(2) 0.5198(6) 0.042(1) Uani d 1.00 .
S3 0.7245(6) 0.4321(2) 0.9834(6) 0.042(1) Uani d 1.00 .
S4 0.7612(6) 0.3880(2) 0.5573(6) 0.042(1) Uani d 1.00 .
S5 0.7459(5) 0.7782(2) 0.9534(6) 0.035(1) Uani d 1.00 .
S6 0.7907(6) 0.7233(2) 0.4432(6) 0.041(1) Uani d 1.00 .
S7 0.7143(6) 0.2749(2) 1.0614(6) 0.042(1) Uani d 1.00 .
S8 0.7649(5) 0.2207(2) 0.5535(6) 0.036(1) Uani d 1.00 .
C1 0.748(2) 0.4621(8) 0.760(2) 0.033(4) Uani d 1.00 .
C2 0.754(2) 0.5366(8) 0.746(2) 0.035(4) Uani d 1.00 .
C3 0.756(2) 0.6850(7) 0.815(2) 0.029(4) Uani d 1.00 .
C4 0.772(2) 0.6647(7) 0.619(2) 0.026(3) Uani d 1.00 .
C5 0.733(2) 0.3338(7) 0.888(2) 0.027(3) Uani d 1.00 .
C6 0.750(2) 0.3135(7) 0.692(2) 0.029(4) Uani d 1.00 .
C7 0.696(2) 0.8353(8) 0.745(2) 0.042(4) Uani d 1.00 .
C8 0.821(2) 0.8156(8) 0.606(2) 0.040(4) Uani d 1.00 .
C9 0.669(2) 0.1856(8) 0.891(2) 0.039(4) Uani d 1.00 .
C10 0.795(2) 0.1616(8) 0.757(2) 0.038(4) Uani d 1.00 .
C11 0.9570 0.0004 0.0430 0.0329 Uiso d 1.00 .
H1 0.7121 0.8890 0.8146 0.0494 Uiso calc 1.00 .
H2 0.5783 0.8317 0.6687 0.0494 Uiso calc 1.00 .
H3 0.7972 0.8561 0.5217 0.0476 Uiso calc 1.00 .
H4 0.9424 0.8167 0.6941 0.0476 Uiso calc 1.00 .
H5 0.6702 0.1453 0.9727 0.0457 Uiso calc 1.00 .
H6 0.5454 0.1907 0.7988 0.0457 Uiso calc 1.00 .
H7 0.7820 0.1082 0.6938 0.0451 Uiso calc 1.00 .
H8 0.9173 0.1633 0.8472 0.0451 Uiso calc 1.00 .

loop_
_atom_type_symbol
_atom_type_oxidation_number
_atom_type_number_in_cell
_atom_type_scat_dispersion_real
_atom_type_scat_dispersion_imag
_atom_type_scat_source
C 0 22 0.003 0.002
;International Tables for Crystallography
(1992, Vol. C, Tables 4.2.6.8 and 6.1.1.1)
;
S 0 16 0.125 0.123
;International Tables for Crystallography
(1992, Vol. C, Tables 4.2.6.8 and 6.1.1.1)
;
H 0 16 0.000 0.000
;International Tables for Crystallography
(1992, Vol. C, Table 6.1.1.2)
;
Br 0 1 -0.290 2.459
;International Tables for Crystallography
(1992, Vol. C, Tables 4.2.6.8 and 6.1.1.1)
;
I 0 2 -0.474 1.812
;International Tables for Crystallography
(1992, Vol. C, Tables 4.2.6.8 and 6.1.1.1)
;

loop_
_geom_angle_atom_site_label_1
_geom_angle_atom_site_label_2
_geom_angle_atom_site_label_3
_geom_angle
_geom_angle_site_symmetry_1
_geom_angle_site_symmetry_2
_geom_angle_site_symmetry_3
_geom_angle_publ_flag
C(2) S(1) C(3) 96.0(6) 1_555 1_555 1_555 yes
C(2) S(2) C(4) 95.4(6) 1_555 1_555 1_555 yes
C(1) S(3) C(5) 95.7(6) 1_555 1_555 1_555 yes
C(1) S(4) C(6) 95.7(6) 1_555 1_555 1_555 yes
C(3) S(5) C(7) 100.9(7) 1_555 1_555 1_555 yes
C(4) S(6) C(8) 101.9(6) 1_555 1_555 1_555 yes
C(5) S(7) C(9) 101.4(6) 1_555 1_555 1_555 yes
C(6) S(8) C(10) 101.4(7) 1_555 1_555 1_555 yes
S(3) C(1) S(4) 114.6(8) 1_555 1_555 1_555 yes
S(3) C(1) C(2) 122.4(10) 1_555 1_555 1_555 yes
S(4) C(1) C(2) 123(1) 1_555 1_555 1_555 yes
S(1) C(2) S(2) 114.4(8) 1_555 1_555 1_555 yes
S(1) C(2) C(1) 123.2(10) 1_555 1_555 1_555 yes
S(2) C(2) C(1) 122(1) 1_555 1_555 1_555 yes
S(1) C(3) S(5) 115.5(7) 1_555 1_555 1_555 yes
S(1) C(3) C(4) 117.0(10) 1_555 1_555 1_555 yes
S(5) C(3) C(4) 127(1) 1_555 1_555 1_555 yes
S(2) C(4) S(6) 113.7(7) 1_555 1_555 1_555 yes
S(2) C(4) C(3) 117.2(10) 1_555 1_555 1_555 yes
S(6) C(4) C(3) 129(1) 1_555 1_555 1_555 yes
S(3) C(5) S(7) 114.4(7) 1_555 1_555 1_555 yes
S(3) C(5) C(6) 117.0(10) 1_555 1_555 1_555 yes
S(7) C(5) C(6) 128(1) 1_555 1_555 1_555 yes
S(4) C(6) S(8) 114.8(7) 1_555 1_555 1_555 yes
S(4) C(6) C(5) 117.0(10) 1_555 1_555 1_555 yes
S(8) C(6) C(5) 128(1) 1_555 1_555 1_555 yes
S(5) C(7) C(8) 114(1) 1_555 1_555 1_555 yes
S(5) C(7) H(1) 105(1) 1_555 1_555 1_555 no
S(5) C(7) H(2) 109(1) 1_555 1_555 1_555 no
C(8) C(7) H(1) 107(1) 1_555 1_555 1_555 no
C(8) C(7) H(2) 110(1) 1_555 1_555 1_555 no
H(1) C(7) H(2) 109(1) 1_555 1_555 1_555 no
S(6) C(8) C(7) 113.8(10) 1_555 1_555 1_555 yes
S(6) C(8) H(3) 110(1) 1_555 1_555 1_555 no
S(6) C(8) H(4) 110(1) 1_555 1_555 1_555 no
C(7) C(8) H(3) 106(1) 1_555 1_555 1_555 no
C(7) C(8) H(4) 107(1) 1_555 1_555 1_555 no
H(3) C(8) H(4) 108(1) 1_555 1_555 1_555 no
S(7) C(9) C(10) 113.8(10) 1_555 1_555 1_555 yes
S(7) C(9) H(5) 109(1) 1_555 1_555 1_555 no
S(7) C(9) H(6) 109(1) 1_555 1_555 1_555 no
C(10) C(9) H(5) 110(1) 1_555 1_555 1_555 no
C(10) C(9) H(6) 107(1) 1_555 1_555 1_555 no
H(5) C(9) H(6) 105(1) 1_555 1_555 1_555 no
S(8) C(10) C(9) 114.3(10) 1_555 1_555 1_555 yes
S(8) C(10) H(7) 109(1) 1_555 1_555 1_555 no
S(8) C(10) H(8) 109(1) 1_555 1_555 1_555 no
C(9) C(10) H(7) 109(1) 1_555 1_555 1_555 no
C(9) C(10) H(8) 107(1) 1_555 1_555 1_555 no
H(7) C(10) H(8) 106(1) 1_555 1_555 1_555 no
I(1) C(11) C(11) 179.99(3) 1_555 1_555 2_755 yes

loop_
_geom_bond_atom_site_label_1
_geom_bond_atom_site_label_2
_geom_bond_distance
_geom_bond_site_symmetry_1
_geom_bond_site_symmetry_2
_geom_bond_publ_flag
I(1) C(11) 2.168(1) 1_555 1_555 yes
S(1) C(2) 1.74(1) 1_555 1_555 yes
S(1) C(3) 1.74(1) 1_555 1_555 yes
S(2) C(2) 1.75(1) 1_555 1_555 yes
S(2) C(4) 1.74(1) 1_555 1_555 yes
S(3) C(1) 1.74(1) 1_555 1_555 yes
S(3) C(5) 1.74(1) 1_555 1_555 yes
S(4) C(1) 1.74(1) 1_555 1_555 yes
S(4) C(6) 1.75(1) 1_555 1_555 yes
S(5) C(3) 1.75(1) 1_555 1_555 yes
S(5) C(7) 1.79(2) 1_555 1_555 yes
S(6) C(4) 1.75(1) 1_555 1_555 yes
S(6) C(8) 1.81(2) 1_555 1_555 yes
S(7) C(5) 1.74(1) 1_555 1_555 yes
S(7) C(9) 1.79(2) 1_555 1_555 yes
S(8) C(6) 1.75(1) 1_555 1_555 yes
S(8) C(10) 1.80(1) 1_555 1_555 yes
C(1) C(2) 1.34(2) 1_555 1_555 yes
C(3) C(4) 1.35(2) 1_555 1_555 yes
C(5) C(6) 1.35(2) 1_555 1_555 yes
C(7) C(8) 1.50(2) 1_555 1_555 yes
C(9) C(10) 1.50(2) 1_555 1_555 yes
C(11) C(11) 0.9996(1) 1_555 2_755 yes

loop_
_geom_contact_atom_site_label_1
_geom_contact_atom_site_label_2
_geom_contact_distance
_geom_contact_site_symmetry_1
_geom_contact_site_symmetry_2
I(1) Br(1) 3.156(1) 1_555 1_555
Br(1) C(7) 3.54(2) 1_555 1_545
Br(1) C(7) 3.54(2) 1_555 2_666
S(1) S(6) 3.528(5) 1_555 1_556
S(4) S(7) 3.534(5) 1_555 1_554
S(5) S(6) 3.505(5) 1_555 1_556
S(7) S(8) 3.505(5) 1_555 1_556
C(10) C(11) 3.47(1) 1_555 2_756
C(10) C(11) 3.59(1) 1_555 1_556
